data_1570928
loop_
_publ_author_name
'Hassan, Nahid'
'Nagaraja, Suneetha'
'Saha, Sauvik'
'Tarafder, Kartick'
'Ballav, Nirmalya'

_publ_section_title
;
 Excitonic cuprophilic interactions in one-dimensional hybrid
 organic-inorganic crystals.
;
_journal_issue 11
_journal_name_full 'Chemical science'
_journal_page_first 4075
_journal_page_last 4085
_journal_paper_doi 10.1039/d3sc06255d
_journal_volume 15
_journal_year 2024
_chemical_formula_sum 'C4 H12 Br3 Cu2 N'
_chemical_formula_weight 440.96
_space_group_crystal_system orthorhombic
_space_group_IT_number 62
_space_group_name_Hall '-P 2ac 2n'
_space_group_name_H-M_alt 'P n m a'
_atom_sites_solution_hydrogens geom
_audit_creation_method SHELXL-2018/3
_audit_update_record
;
2023-04-02 deposited with the CCDC.	2024-02-05 downloaded from the CCDC.
;
_cell_angle_alpha 90
_cell_angle_beta 90
_cell_angle_gamma 90
_cell_formula_units_Z 4
_cell_length_a 16.359(3)
_cell_length_b 6.5479(11)
_cell_length_c 9.5918(17)
_cell_measurement_reflns_used 9786
_cell_measurement_temperature 296(2)
_cell_measurement_theta_max 28.34
_cell_measurement_theta_min 2.46
_cell_volume 1027.4(3)
_computing_cell_refinement 'Bruker SAINT'
_computing_data_collection 'Bruker APEX2'
_computing_data_reduction 'Bruker SAINT'
_computing_molecular_graphics 'Bruker SHELXTL'
_computing_publication_material 'Bruker SHELXTL'
_computing_structure_refinement 'SHELXL-2018/3 (Sheldrick, 2018)'
_computing_structure_solution 'SHELXT 2014/5 (Sheldrick, 2014)'
_diffrn_ambient_temperature 296(2)
_diffrn_measured_fraction_theta_full 0.998
_diffrn_measured_fraction_theta_max 0.999
_diffrn_measurement_device_type 'Bruker APEX-II CCD'
_diffrn_measurement_method '\f and \w scans'
_diffrn_radiation_type MoK\a
_diffrn_radiation_wavelength 0.71073
_diffrn_reflns_av_R_equivalents 0.0692
_diffrn_reflns_av_unetI/netI 0.0275
_diffrn_reflns_Laue_measured_fraction_full 0.998
_diffrn_reflns_Laue_measured_fraction_max 0.999
_diffrn_reflns_limit_h_max 21
_diffrn_reflns_limit_h_min -21
_diffrn_reflns_limit_k_max 8
_diffrn_reflns_limit_k_min -8
_diffrn_reflns_limit_l_max 12
_diffrn_reflns_limit_l_min -12
_diffrn_reflns_number 19735
_diffrn_reflns_point_group_measured_fraction_full 0.998
_diffrn_reflns_point_group_measured_fraction_max 0.999
_diffrn_reflns_theta_full 25.242
_diffrn_reflns_theta_max 28.341
_diffrn_reflns_theta_min 2.490
_exptl_absorpt_coefficient_mu 15.741
_exptl_absorpt_correction_type none
_exptl_crystal_colour colourless
_exptl_crystal_density_diffrn 2.851
_exptl_crystal_description niddle
_exptl_crystal_F_000 824
_refine_diff_density_max 0.897
_refine_diff_density_min -0.873
_refine_diff_density_rms 0.182
_refine_ls_extinction_coef 0.0149(11)
_refine_ls_extinction_expression Fc^*^=kFc[1+0.001xFc^2^\l^3^/sin(2\q)]^-1/4^
_refine_ls_extinction_method 'SHELXL-2018/3 (Sheldrick 2018)'
_refine_ls_goodness_of_fit_ref 0.860
_refine_ls_hydrogen_treatment constr
_refine_ls_matrix_type full
_refine_ls_number_parameters 59
_refine_ls_number_reflns 1392
_refine_ls_number_restraints 0
_refine_ls_restrained_S_all 0.860
_refine_ls_R_factor_all 0.0258
_refine_ls_R_factor_gt 0.0241
_refine_ls_shift/su_max 0.000
_refine_ls_shift/su_mean 0.000
_refine_ls_structure_factor_coef Fsqd
_refine_ls_weighting_details 'w=1/[\s^2^(Fo^2^)+(0.1000P)^2^] where P=(Fo^2^+2Fc^2^)/3'
_refine_ls_weighting_scheme calc
_refine_ls_wR_factor_gt 0.0944
_refine_ls_wR_factor_ref 0.0971
_reflns_Friedel_coverage 0.000
_reflns_number_gt 1325
_reflns_number_total 1392
_reflns_threshold_expression 'I > 2\s(I)'
_cod_data_source_file d3sc06255d4.cif
_cod_data_source_block Q1_a
_cod_depositor_comments 'Adding full bibliography for 1570928--1570929.cif.'
_cod_original_cell_volume 1027.5(3)
_cod_database_code 1570928
_shelx_shelxl_version_number 2018/3
_shelx_space_group_comment
;
The symmetry employed for this shelxl refinement is uniquely defined
by the following loop, which should always be used as a source of
symmetry information in preference to the above space-group names.
They are only intended as comments.
;

loop_
_space_group_symop_operation_xyz
'x, y, z'
'-x+1/2, -y, z+1/2'
'-x, y+1/2, -z'
'x+1/2, -y+1/2, -z+1/2'
'-x, -y, -z'
'x-1/2, y, -z-1/2'
'x, -y-1/2, z'
'-x-1/2, y-1/2, z-1/2'

loop_
_atom_site_label
_atom_site_type_symbol
_atom_site_fract_x
_atom_site_fract_y
_atom_site_fract_z
_atom_site_U_iso_or_equiv
_atom_site_adp_type
_atom_site_occupancy
_atom_site_site_symmetry_order
_atom_site_calc_flag
_atom_site_refinement_flags_posn
_atom_site_refinement_flags_adp
_atom_site_refinement_flags_occupancy
_atom_site_disorder_assembly
_atom_site_disorder_group
Br1 Br 0.45759(2) 0.750000 0.63059(3) 0.00889(17) Uani 1 2 d S T P . .
Cu1 Cu 0.42516(2) 0.49878(5) 0.43192(4) 0.01655(18) Uani 1 1 d . . . . .
N1 N 0.6468(2) 0.750000 1.0272(3) 0.0106(6) Uani 1 2 d S T P . .
C2 C 0.6545(2) 0.9352(5) 1.1172(3) 0.0205(6) Uani 1 1 d . . . . .
H00D H 0.706501 0.933575 1.163641 0.031 Uiso 1 1 calc R U . . .
H00E H 0.611527 0.935530 1.185349 0.031 Uiso 1 1 calc R U . . .
H00F H 0.650457 1.055604 1.060511 0.031 Uiso 1 1 calc R U . . .
Br2 Br 0.39680(3) 0.750000 0.24955(4) 0.01346(18) Uani 1 2 d S T P . .
Br3 Br 0.32552(2) 0.250000 0.50566(4) 0.01302(18) Uani 1 2 d S T P . .
C3 C 0.5657(2) 0.750000 0.9569(4) 0.0166(8) Uani 1 2 d S T P . .
H00A H 0.555200 0.882763 0.918399 0.025 Uiso 0.5 1 calc R U P . .
H00B H 0.523902 0.716943 1.023514 0.025 Uiso 0.5 1 calc R U P . .
H00C H 0.565576 0.650294 0.883550 0.025 Uiso 0.5 1 calc R U P . .
C4 C 0.7123(3) 0.750000 0.9189(4) 0.0192(9) Uani 1 2 d S T P . .
H00G H 0.701857 0.856566 0.852554 0.029 Uiso 0.5 1 calc R U P . .
H00H H 0.712935 0.620475 0.872045 0.029 Uiso 0.5 1 calc R U P . .
H00I H 0.764356 0.772959 0.962516 0.029 Uiso 0.5 1 calc R U P . .

loop_
_atom_site_aniso_label
_atom_site_aniso_U_11
_atom_site_aniso_U_22
_atom_site_aniso_U_33
_atom_site_aniso_U_23
_atom_site_aniso_U_13
_atom_site_aniso_U_12
Br1 0.0111(2) 0.0091(3) 0.0064(2) 0.000 0.00089(12) 0.000
Cu1 0.0198(3) 0.0143(3) 0.0156(3) 0.00289(12) 0.00032(14) -0.00163(12)
N1 0.0165(16) 0.0089(14) 0.0064(15) 0.000 0.0024(12) 0.000
C2 0.0336(16) 0.0147(15) 0.0131(14) -0.0074(11) 0.0019(12) -0.0020(12)
Br2 0.0225(3) 0.0102(2) 0.0077(2) 0.000 -0.00271(13) 0.000
Br3 0.0114(3) 0.0110(3) 0.0166(3) 0.000 0.00194(13) 0.000
C3 0.016(2) 0.019(2) 0.0152(18) 0.000 -0.0010(16) 0.000
C4 0.0135(19) 0.028(2) 0.016(2) 0.000 0.0043(15) 0.000

loop_
_atom_type_symbol
_atom_type_description
_atom_type_scat_dispersion_real
_atom_type_scat_dispersion_imag
_atom_type_scat_source
C C 0.0033 0.0016 'International Tables Vol C Tables 4.2.6.8 and 6.1.1.4'
H H 0.0000 0.0000 'International Tables Vol C Tables 4.2.6.8 and 6.1.1.4'
Br Br -0.2901 2.4595 'International Tables Vol C Tables 4.2.6.8 and 6.1.1.4'
Cu Cu 0.3201 1.2651 'International Tables Vol C Tables 4.2.6.8 and 6.1.1.4'
N N 0.0061 0.0033 'International Tables Vol C Tables 4.2.6.8 and 6.1.1.4'

loop_
_geom_angle_atom_site_label_1
_geom_angle_atom_site_label_2
_geom_angle_atom_site_label_3
_geom_angle
_geom_angle_site_symmetry_1
_geom_angle_site_symmetry_3
_geom_angle_publ_flag
Cu1 Br1 Cu1 79.49(2) 7_575 . ?
Cu1 Br1 Cu1 65.080(16) 7_575 3_656 ?
Cu1 Br1 Cu1 112.574(16) . 3_656 ?
Cu1 Br1 Cu1 112.575(16) 7_575 5_666 ?
Cu1 Br1 Cu1 65.080(16) . 5_666 ?
Cu1 Br1 Cu1 78.05(2) 3_656 5_666 ?
Br3 Cu1 Br2 122.42(2) . . ?
Br3 Cu1 Br1 110.747(19) . . ?
Br2 Cu1 Br1 97.981(19) . . ?
Br3 Cu1 Br1 98.269(19) . 5_666 ?
Br2 Cu1 Br1 113.477(18) . 5_666 ?
Br1 Cu1 Br1 114.920(16) . 5_666 ?
Br3 Cu1 Cu1 117.55(2) . 5_666 ?
Br2 Cu1 Cu1 120.00(2) . 5_666 ?
Br1 Cu1 Cu1 57.709(14) . 5_666 ?
Br1 Cu1 Cu1 57.212(17) 5_666 5_666 ?
C3 N1 C4 109.0(3) . . ?
C3 N1 C2 109.7(2) . 7_575 ?
C4 N1 C2 110.0(2) . 7_575 ?
C3 N1 C2 109.7(2) . . ?
C4 N1 C2 110.0(2) . . ?
C2 N1 C2 108.6(3) 7_575 . ?
N1 C2 H00D 109.5 . . ?
N1 C2 H00E 109.5 . . ?
H00D C2 H00E 109.5 . . ?
N1 C2 H00F 109.5 . . ?
H00D C2 H00F 109.5 . . ?
H00E C2 H00F 109.5 . . ?
Cu1 Br2 Cu1 84.54(2) . 7_575 ?
Cu1 Br3 Cu1 85.03(2) 7_565 . ?
N1 C3 H00A 109.5 . . ?
N1 C3 H00B 109.5 . . ?
H00A C3 H00B 109.5 . . ?
N1 C3 H00C 109.5 . . ?
H00A C3 H00C 109.5 . . ?
H00B C3 H00C 109.5 . . ?
N1 C3 H00A 109.5(5) . 7_575 ?
H00A C3 H00A 129.8 . 7_575 ?
H00B C3 H00A 85.7 . 7_575 ?
H00C C3 H00A 26.1 . 7_575 ?
N1 C3 H00B 109.5(5) . 7_575 ?
H00A C3 H00B 85.7 . 7_575 ?
H00B C3 H00B 26.1 . 7_575 ?
H00C C3 H00B 129.8 . 7_575 ?
H00A C3 H00B 109.5 7_575 7_575 ?
N1 C3 H00C 109.5(9) . 7_575 ?
H00A C3 H00C 26.1 . 7_575 ?
H00B C3 H00C 129.8 . 7_575 ?
H00C C3 H00C 85.7 . 7_575 ?
H00A C3 H00C 109.5 7_575 7_575 ?
H00B C3 H00C 109.5 7_575 7_575 ?
N1 C4 H00G 109.5 . . ?
N1 C4 H00H 109.5 . . ?
H00G C4 H00H 109.5 . . ?
N1 C4 H00I 109.5 . . ?
H00G C4 H00I 109.5 . . ?
H00H C4 H00I 109.5 . . ?
N1 C4 H00G 109.5(13) . 7_575 ?
H00G C4 H00G 93.2 . 7_575 ?
H00H C4 H00G 18.0 . 7_575 ?
H00I C4 H00G 124.1 . 7_575 ?
N1 C4 H00H 109.5(9) . 7_575 ?
H00G C4 H00H 18.0 . 7_575 ?
H00H C4 H00H 124.1 . 7_575 ?
H00I C4 H00H 93.2 . 7_575 ?
H00G C4 H00H 109.5 7_575 7_575 ?
N1 C4 H00I 109.5(5) . 7_575 ?
H00G C4 H00I 124.1 . 7_575 ?
H00H C4 H00I 93.2 . 7_575 ?
H00I C4 H00I 18.0 . 7_575 ?
H00G C4 H00I 109.5 7_575 7_575 ?
H00H C4 H00I 109.5 7_575 7_575 ?

loop_
_geom_bond_atom_site_label_1
_geom_bond_atom_site_label_2
_geom_bond_distance
_geom_bond_site_symmetry_2
_geom_bond_publ_flag
Br1 Cu1 2.5727(5) 7_575 ?
Br1 Cu1 2.5727(5) . ?
Br1 Cu1 2.5870(5) 3_656 ?
Br1 Cu1 2.5870(5) 5_666 ?
Cu1 Br3 2.4105(5) . ?
Cu1 Br2 2.4456(5) . ?
Cu1 Cu1 2.7753(8) 5_666 ?
N1 C3 1.489(5) . ?
N1 C4 1.492(5) . ?
N1 C2 1.494(3) 7_575 ?
N1 C2 1.494(3) . ?
C2 H00D 0.9600 . ?
C2 H00E 0.9600 . ?
C2 H00F 0.9600 . ?
C3 H00A 0.9600 . ?
C3 H00B 0.9600 . ?
C3 H00C 0.9600 . ?
C3 H00A 0.96(2) 7_575 ?
C3 H00B 0.960(19) 7_575 ?
C3 H00C 0.96(4) 7_575 ?
C4 H00G 0.9600 . ?
C4 H00H 0.9600 . ?
C4 H00I 0.9600 . ?
C4 H00G 0.96(6) 7_575 ?
C4 H00H 0.96(4) 7_575 ?
C4 H00I 0.96(2) 7_575 ?
